data_7158159
loop_
_publ_author_name
'Vroemans, Robby'
'Ribone, Sergio R.'
'Thomas, Joice'
'Van Meervelt, Luc'
'Ollevier, Thierry'
'Dehaen, Wim'

_publ_section_title
;
 Synthesis of homochiral sulfanyl- and sulfoxide-substituted
 naphthyltriazoles and study of the conformational stability.
;
_journal_issue 29
_journal_name_full 'Organic &amp; biomolecular chemistry'
_journal_page_first 6521
_journal_page_last 6526
_journal_paper_doi 10.1039/d1ob00784j
_journal_volume 19
_journal_year 2021
_chemical_formula_moiety 'C26 H21 N3 O2 S'
_chemical_formula_sum 'C26 H21 N3 O2 S'
_chemical_formula_weight 439.52
_space_group_crystal_system orthorhombic
_space_group_IT_number 19
_space_group_name_Hall 'P 2ac 2ab'
_space_group_name_H-M_alt 'P 21 21 21'
_atom_sites_solution_hydrogens geom
_atom_sites_solution_primary direct
_audit_creation_date 2016-03-01
_audit_creation_method
;
Olex2 1.2
(compiled 2016.02.19 svn.r3266 for OlexSys, GUI svn.r5155)
;
_audit_update_record
;
2021-04-09 deposited with the CCDC.	2021-07-05 downloaded from the CCDC.
;
_cell_angle_alpha 90
_cell_angle_beta 90
_cell_angle_gamma 90
_cell_formula_units_Z 4
_cell_length_a 21.3972(3)
_cell_length_b 14.6607(2)
_cell_length_c 6.86195(11)
_cell_measurement_reflns_used 7079
_cell_measurement_temperature 100(1)
_cell_measurement_theta_max 28.5370
_cell_measurement_theta_min 3.2630
_cell_volume 2152.58(5)
_computing_cell_refinement 'CrysAlisPro 1.171.38.41 (Rigaku OD, 2015)'
_computing_data_collection 'CrysAlisPro 1.171.38.41 (Rigaku OD, 2015)'
_computing_data_reduction 'CrysAlisPro 1.171.38.41 (Rigaku OD, 2015)'
_computing_molecular_graphics 'Olex2 (Dolomanov et al., 2009)'
_computing_publication_material 'Olex2 (Dolomanov et al., 2009)'
_computing_structure_refinement 'ShelXL (Sheldrick, 2015)'
_computing_structure_solution 'ShelXS (Sheldrick, 2008)'
_diffrn_ambient_environment N~2~
_diffrn_ambient_temperature 100(1)
_diffrn_detector 'CCD plate'
_diffrn_detector_area_resol_mean 15.9631
_diffrn_detector_type Eos
_diffrn_measured_fraction_theta_full 0.995
_diffrn_measured_fraction_theta_max 0.996
_diffrn_measurement_details
;
List of Runs (angles in degrees, time in seconds):

  # Type    Start    End  Width  t~exp~   \w     \q     \k     \f   Frames
#--------------------------------------------------------------------------
  1  \w    -20.00  25.00   1.00  120.00    --  -17.00 -99.00-150.00   45
  2  \w    -90.00  27.00   1.00  120.00    --  -17.00 -19.00  30.00  117
  3  \w    -90.00  56.00   1.00  120.00    --  -17.00   0.00  90.00  146
  4  \w    -61.00 -36.00   1.00  120.00    --  -17.00  19.00-150.00   25
;
_diffrn_measurement_device 'four-circle diffractometer'
_diffrn_measurement_device_type 'SuperNova, Single source at offset, Eos'
_diffrn_measurement_method '\w scans'
_diffrn_orient_matrix_type 'CrysAlisPro convention (1999,Acta A55,543-557)'
_diffrn_orient_matrix_UB_11 0.0058822000
_diffrn_orient_matrix_UB_12 -0.0415732000
_diffrn_orient_matrix_UB_13 0.0496586000
_diffrn_orient_matrix_UB_21 -0.0311400000
_diffrn_orient_matrix_UB_22 -0.0001069000
_diffrn_orient_matrix_UB_23 0.0353424000
_diffrn_orient_matrix_UB_31 -0.0097003000
_diffrn_orient_matrix_UB_32 -0.0247828000
_diffrn_orient_matrix_UB_33 -0.0834797000
_diffrn_radiation_monochromator mirror
_diffrn_radiation_probe x-ray
_diffrn_radiation_type MoK\a
_diffrn_radiation_wavelength 0.71073
_diffrn_reflns_av_R_equivalents 0.0297
_diffrn_reflns_av_unetI/netI 0.0334
_diffrn_reflns_Laue_measured_fraction_full 0.995
_diffrn_reflns_Laue_measured_fraction_max 0.996
_diffrn_reflns_limit_h_max 26
_diffrn_reflns_limit_h_min -26
_diffrn_reflns_limit_k_max 16
_diffrn_reflns_limit_k_min -18
_diffrn_reflns_limit_l_max 8
_diffrn_reflns_limit_l_min -7
_diffrn_reflns_number 15539
_diffrn_reflns_point_group_measured_fraction_full 0.997
_diffrn_reflns_point_group_measured_fraction_max 0.997
_diffrn_reflns_theta_full 25.242
_diffrn_reflns_theta_max 26.368
_diffrn_reflns_theta_min 2.779
_diffrn_source 'micro-focus sealed X-ray tube'
_diffrn_source_type 'SuperNova (Mo) X-ray Source'
_exptl_absorpt_coefficient_mu 0.180
_exptl_absorpt_correction_T_max 1.00000
_exptl_absorpt_correction_T_min 0.89221
_exptl_absorpt_correction_type multi-scan
_exptl_absorpt_process_details
;
CrysAlisPro 1.171.38.41 (Rigaku Oxford Diffraction, 2015)
Empirical absorption correction using spherical harmonics,
 implemented in SCALE3 ABSPACK scaling algorithm.
;
_exptl_crystal_colour colourless
_exptl_crystal_colour_primary colourless
_exptl_crystal_density_diffrn 1.356
_exptl_crystal_description needle
_exptl_crystal_F_000 920
_exptl_crystal_size_max 0.4
_exptl_crystal_size_mid 0.05
_exptl_crystal_size_min 0.05
_refine_diff_density_max 0.188
_refine_diff_density_min -0.279
_refine_diff_density_rms 0.043
_refine_ls_abs_structure_details
;
 Flack x determined using 1650 quotients [(I+)-(I-)]/[(I+)+(I-)]
 (Parsons, Flack and Wagner, Acta Cryst. B69 (2013) 249-259).
;
_refine_ls_abs_structure_Flack -0.04(3)
_refine_ls_extinction_method none
_refine_ls_goodness_of_fit_ref 1.075
_refine_ls_hydrogen_treatment constr
_refine_ls_matrix_type full
_refine_ls_number_parameters 291
_refine_ls_number_reflns 4400
_refine_ls_number_restraints 0
_refine_ls_restrained_S_all 1.075
_refine_ls_R_factor_all 0.0355
_refine_ls_R_factor_gt 0.0318
_refine_ls_shift/su_max 0.000
_refine_ls_shift/su_mean 0.000
_refine_ls_structure_factor_coef Fsqd
_refine_ls_weighting_details 'w=1/[\s^2^(Fo^2^)+(0.0323P)^2^+0.4442P] where P=(Fo^2^+2Fc^2^)/3'
_refine_ls_weighting_scheme calc
_refine_ls_wR_factor_gt 0.0709
_refine_ls_wR_factor_ref 0.0723
_reflns_Friedel_coverage 0.741
_reflns_Friedel_fraction_full 0.999
_reflns_Friedel_fraction_max 0.999
_reflns_number_gt 4121
_reflns_number_total 4400
_reflns_threshold_expression 'I > 2\s(I)'
_cod_data_source_file d1ob00784j2.cif
_cod_data_source_block wdh1063
_cod_depositor_comments 'Adding full bibliography for 7158157--7158160.cif.'
_cod_database_code 7158159
_chemical_oxdiff_formula 'C26 H21 N3 S1 O2'
_chemical_oxdiff_usercomment 'RV-33 t4 dia 1'
_shelx_space_group_comment
;
The symmetry employed for this shelxl refinement is uniquely defined
by the following loop, which should always be used as a source of
symmetry information in preference to the above space-group names.
They are only intended as comments.
;
_reflns_odcompleteness_completeness 99.81
_reflns_odcompleteness_iscentric 1
_reflns_odcompleteness_theta 26.32
_olex2_refinement_description
;
1. Fixed Uiso
 At 1.2 times of:
  All C(H) groups
 At 1.5 times of:
  All C(H,H,H) groups, All O(H) groups
2.a Ternary CH refined with riding coordinates:
 C23(H23)
2.b Aromatic/amide H refined with riding coordinates:
 C3(H3), C4(H4), C5(H5), C6(H6), C8(H8), C9(H9), C18(H18), C19(H19), C20(H20),
 C21(H21), C22(H22), C27(H27), C28(H28), C29(H29), C30(H30), C31(H31)
2.c Idealised Me refined as rotating group:
 C24(H24A,H24B,H24C)
2.d Idealised tetrahedral OH refined as rotating group:
 O25(H25)
;
_shelx_shelxl_version_number 2014/7
_olex2_date_sample_data_collection 2016-02-29
_olex2_submission_original_sample_id 'RV-33-A t4'
_olex2_submission_special_instructions 'No special instructions were received'
_oxdiff_exptl_absorpt_empirical_details
;
Empirical correction (ABSPACK) includes:
- Absorption correction using spherical harmonics
- Frame scaling
;
_oxdiff_exptl_absorpt_empirical_full_max 1.303
_oxdiff_exptl_absorpt_empirical_full_min 0.838

loop_
_space_group_symop_operation_xyz
'x, y, z'
'-x+1/2, -y, z+1/2'
'x+1/2, -y+1/2, -z'
'-x, y+1/2, -z+1/2'

loop_
_atom_site_label
_atom_site_type_symbol
_atom_site_fract_x
_atom_site_fract_y
_atom_site_fract_z
_atom_site_U_iso_or_equiv
_atom_site_adp_type
_atom_site_occupancy
_atom_site_site_symmetry_order
_atom_site_calc_flag
_atom_site_refinement_flags_posn
_atom_site_refinement_flags_adp
_atom_site_refinement_flags_occupancy
_atom_site_disorder_assembly
_atom_site_disorder_group
C1 C -0.01216(9) 0.91210(16) 0.8054(3) 0.0120(5) Uani 1 1 d . . . . .
C2 C -0.07173(10) 0.88427(16) 0.7317(3) 0.0131(5) Uani 1 1 d . . . . .
C3 C -0.09339(9) 0.90834(15) 0.5439(4) 0.0150(5) Uani 1 1 d . . . . .
H3 H -0.0680 0.9448 0.4613 0.018 Uiso 1 1 calc R . . . .
C4 C -0.15059(10) 0.87962(17) 0.4803(4) 0.0187(5) Uani 1 1 d . . . . .
H4 H -0.1647 0.8969 0.3543 0.022 Uiso 1 1 calc R . . . .
C5 C -0.18897(10) 0.82478(17) 0.5989(4) 0.0205(5) Uani 1 1 d . . . . .
H5 H -0.2285 0.8049 0.5526 0.025 Uiso 1 1 calc R . . . .
C6 C -0.16918(10) 0.80043(17) 0.7801(4) 0.0186(5) Uani 1 1 d . . . . .
H6 H -0.1953 0.7636 0.8597 0.022 Uiso 1 1 calc R . . . .
C7 C -0.11026(10) 0.82900(16) 0.8522(3) 0.0145(5) Uani 1 1 d . . . . .
C8 C -0.08827(10) 0.80324(15) 1.0381(4) 0.0160(5) Uani 1 1 d . . . . .
H8 H -0.1142 0.7672 1.1199 0.019 Uiso 1 1 calc R . . . .
C9 C -0.03084(10) 0.82875(17) 1.1032(3) 0.0156(5) Uani 1 1 d . . . . .
H9 H -0.0169 0.8102 1.2285 0.019 Uiso 1 1 calc R . . . .
C10 C 0.00810(10) 0.88290(16) 0.9840(3) 0.0143(5) Uani 1 1 d . . . . .
N11 N 0.02772(8) 1.06081(13) 0.6636(3) 0.0147(4) Uani 1 1 d . . . . .
C12 C 0.03007(10) 0.96889(15) 0.6853(3) 0.0126(5) Uani 1 1 d . . . . .
C13 C 0.08020(9) 0.94397(15) 0.5733(3) 0.0132(5) Uani 1 1 d . . . . .
N14 N 0.10593(8) 1.01869(13) 0.4871(3) 0.0181(4) Uani 1 1 d . . . . .
N15 N 0.07387(8) 1.08980(13) 0.5424(3) 0.0195(4) Uani 1 1 d . . . . .
S16 S 0.10922(2) 0.83201(4) 0.54731(8) 0.01264(13) Uani 1 1 d . . . . .
C17 C 0.19037(9) 0.85955(15) 0.5613(4) 0.0154(5) Uani 1 1 d . . . . .
C18 C 0.21863(11) 0.85221(17) 0.7425(4) 0.0205(5) Uani 1 1 d . . . . .
H18 H 0.1961 0.8298 0.8518 0.025 Uiso 1 1 calc R . . . .
C19 C 0.28066(11) 0.87850(19) 0.7599(4) 0.0278(7) Uani 1 1 d . . . . .
H19 H 0.3009 0.8751 0.8828 0.033 Uiso 1 1 calc R . . . .
C20 C 0.31282(11) 0.90941(18) 0.5997(4) 0.0282(7) Uani 1 1 d . . . . .
H20 H 0.3552 0.9278 0.6135 0.034 Uiso 1 1 calc R . . . .
C21 C 0.28449(11) 0.91413(18) 0.4184(5) 0.0270(6) Uani 1 1 d . . . . .
H21 H 0.3075 0.9347 0.3084 0.032 Uiso 1 1 calc R . . . .
C22 C 0.22199(11) 0.88854(17) 0.3984(4) 0.0203(6) Uani 1 1 d . . . . .
H22 H 0.2018 0.8911 0.2752 0.024 Uiso 1 1 calc R . . . .
C23 C -0.01056(10) 1.13151(17) 0.7628(4) 0.0185(5) Uani 1 1 d . . . . .
H23 H 0.0030 1.1917 0.7086 0.022 Uiso 1 1 calc R . . . .
C24 C 0.00563(12) 1.13280(19) 0.9791(4) 0.0277(6) Uani 1 1 d . . . . .
H24A H -0.0019 1.0723 1.0352 0.042 Uiso 1 1 calc GR . . . .
H24B H -0.0205 1.1779 1.0458 0.042 Uiso 1 1 calc GR . . . .
H24C H 0.0498 1.1490 0.9955 0.042 Uiso 1 1 calc GR . . . .
O25 O 0.06603(7) 0.90878(11) 1.0437(3) 0.0187(4) Uani 1 1 d . . . . .
H25 H 0.0750 0.8816 1.1478 0.028 Uiso 1 1 calc GR . . . .
C26 C -0.07925(10) 1.12094(16) 0.7119(4) 0.0170(5) Uani 1 1 d . . . . .
C27 C -0.09910(10) 1.14848(16) 0.5292(4) 0.0193(5) Uani 1 1 d . . . . .
H27 H -0.0697 1.1728 0.4392 0.023 Uiso 1 1 calc R . . . .
C28 C -0.16169(11) 1.14092(17) 0.4758(4) 0.0247(6) Uani 1 1 d . . . . .
H28 H -0.1749 1.1596 0.3498 0.030 Uiso 1 1 calc R . . . .
C29 C -0.20448(11) 1.10627(18) 0.6065(4) 0.0266(7) Uani 1 1 d . . . . .
H29 H -0.2472 1.1010 0.5704 0.032 Uiso 1 1 calc R . . . .
C30 C -0.18526(11) 1.07928(18) 0.7897(4) 0.0245(6) Uani 1 1 d . . . . .
H30 H -0.2148 1.0553 0.8795 0.029 Uiso 1 1 calc R . . . .
C31 C -0.12273(11) 1.08705(17) 0.8434(4) 0.0205(5) Uani 1 1 d . . . . .
H31 H -0.1098 1.0691 0.9702 0.025 Uiso 1 1 calc R . . . .
O32 O 0.09688(7) 0.80264(11) 0.3404(2) 0.0183(4) Uani 1 1 d . . . . .

loop_
_atom_site_aniso_label
_atom_site_aniso_U_11
_atom_site_aniso_U_22
_atom_site_aniso_U_33
_atom_site_aniso_U_23
_atom_site_aniso_U_13
_atom_site_aniso_U_12
C1 0.0118(10) 0.0097(12) 0.0145(12) -0.0021(10) 0.0029(8) 0.0006(8)
C2 0.0117(11) 0.0120(12) 0.0155(12) -0.0035(10) 0.0026(9) 0.0023(8)
C3 0.0141(10) 0.0131(11) 0.0178(11) -0.0029(11) 0.0010(9) 0.0012(8)
C4 0.0163(11) 0.0218(13) 0.0179(13) -0.0037(11) -0.0042(9) 0.0028(9)
C5 0.0123(10) 0.0207(13) 0.0286(14) -0.0054(12) -0.0033(9) -0.0019(9)
C6 0.0139(11) 0.0159(12) 0.0262(14) -0.0005(11) 0.0025(10) -0.0030(9)
C7 0.0127(10) 0.0124(11) 0.0182(11) -0.0037(10) 0.0024(9) 0.0009(9)
C8 0.0160(10) 0.0135(11) 0.0186(12) -0.0003(11) 0.0058(10) -0.0006(8)
C9 0.0185(11) 0.0148(12) 0.0135(12) 0.0002(11) 0.0000(8) 0.0023(9)
C10 0.0124(10) 0.0133(12) 0.0171(12) -0.0037(10) 0.0011(9) 0.0002(8)
N11 0.0127(9) 0.0117(10) 0.0197(11) 0.0020(9) 0.0010(8) -0.0001(7)
C12 0.0113(10) 0.0123(12) 0.0143(11) 0.0004(10) -0.0027(9) -0.0011(8)
C13 0.0094(9) 0.0127(11) 0.0175(12) 0.0007(10) -0.0022(9) -0.0006(8)
N14 0.0145(9) 0.0135(9) 0.0264(12) 0.0028(9) 0.0039(8) -0.0005(7)
N15 0.0154(9) 0.0145(10) 0.0286(11) 0.0042(10) 0.0057(9) -0.0005(7)
S16 0.0103(2) 0.0122(3) 0.0154(3) 0.0005(2) -0.0006(2) -0.0002(2)
C17 0.0093(9) 0.0122(11) 0.0249(13) -0.0033(11) 0.0000(10) 0.0017(8)
C18 0.0186(11) 0.0179(14) 0.0250(14) -0.0019(11) -0.0053(10) 0.0024(9)
C19 0.0206(13) 0.0230(15) 0.0397(17) -0.0076(13) -0.0122(12) 0.0023(10)
C20 0.0128(11) 0.0189(14) 0.053(2) -0.0108(14) -0.0027(11) 0.0008(10)
C21 0.0172(11) 0.0194(13) 0.0445(18) -0.0011(13) 0.0114(12) 0.0016(10)
C22 0.0173(11) 0.0185(13) 0.0251(14) -0.0008(11) 0.0018(10) 0.0030(9)
C23 0.0160(11) 0.0114(12) 0.0280(14) -0.0019(11) 0.0002(10) 0.0026(9)
C24 0.0250(13) 0.0259(15) 0.0324(16) -0.0093(13) -0.0066(11) 0.0080(10)
O25 0.0142(7) 0.0235(10) 0.0185(9) 0.0045(8) -0.0055(7) -0.0049(6)
C26 0.0148(11) 0.0123(12) 0.0239(13) -0.0042(11) 0.0008(10) 0.0030(8)
C27 0.0210(11) 0.0154(12) 0.0214(13) 0.0012(11) 0.0033(10) 0.0005(9)
C28 0.0246(12) 0.0215(13) 0.0281(14) 0.0010(12) -0.0072(11) 0.0054(10)
C29 0.0154(12) 0.0218(14) 0.0424(18) -0.0041(13) -0.0015(11) 0.0044(10)
C30 0.0172(12) 0.0184(13) 0.0379(16) -0.0014(13) 0.0115(11) 0.0023(10)
C31 0.0219(12) 0.0168(13) 0.0229(13) -0.0016(11) 0.0045(10) 0.0031(10)
O32 0.0185(8) 0.0179(9) 0.0184(9) -0.0026(8) -0.0040(6) 0.0001(6)

loop_
_atom_type_symbol
_atom_type_description
_atom_type_scat_dispersion_real
_atom_type_scat_dispersion_imag
_atom_type_scat_source
C C 0.0033 0.0016 'International Tables Vol C Tables 4.2.6.8 and 6.1.1.4'
H H 0.0000 0.0000 'International Tables Vol C Tables 4.2.6.8 and 6.1.1.4'
N N 0.0061 0.0033 'International Tables Vol C Tables 4.2.6.8 and 6.1.1.4'
O O 0.0106 0.0060 'International Tables Vol C Tables 4.2.6.8 and 6.1.1.4'
S S 0.1246 0.1234 'International Tables Vol C Tables 4.2.6.8 and 6.1.1.4'

loop_
_geom_angle_atom_site_label_1
_geom_angle_atom_site_label_2
_geom_angle_atom_site_label_3
_geom_angle
_geom_angle_site_symmetry_1
_geom_angle_site_symmetry_3
_geom_angle_publ_flag
C2 C1 C12 120.5(2) . . ?
C10 C1 C2 120.6(2) . . ?
C10 C1 C12 118.78(19) . . ?
C3 C2 C1 122.9(2) . . ?
C3 C2 C7 118.8(2) . . ?
C7 C2 C1 118.3(2) . . ?
C2 C3 H3 119.7 . . ?
C4 C3 C2 120.5(2) . . ?
C4 C3 H3 119.7 . . ?
C3 C4 H4 119.5 . . ?
C3 C4 C5 120.9(2) . . ?
C5 C4 H4 119.5 . . ?
C4 C5 H5 120.1 . . ?
C6 C5 C4 119.7(2) . . ?
C6 C5 H5 120.1 . . ?
C5 C6 H6 119.4 . . ?
C5 C6 C7 121.2(2) . . ?
C7 C6 H6 119.4 . . ?
C6 C7 C2 118.8(2) . . ?
C8 C7 C2 119.0(2) . . ?
C8 C7 C6 122.2(2) . . ?
C7 C8 H8 119.2 . . ?
C9 C8 C7 121.6(2) . . ?
C9 C8 H8 119.2 . . ?
C8 C9 H9 120.1 . . ?
C8 C9 C10 119.8(2) . . ?
C10 C9 H9 120.1 . . ?
C1 C10 C9 120.5(2) . . ?
O25 C10 C1 118.1(2) . . ?
O25 C10 C9 121.4(2) . . ?
C12 N11 N15 110.55(19) . . ?
C12 N11 C23 131.5(2) . . ?
N15 N11 C23 117.55(19) . . ?
N11 C12 C1 126.7(2) . . ?
N11 C12 C13 103.4(2) . . ?
C13 C12 C1 129.9(2) . . ?
C12 C13 S16 125.52(18) . . ?
N14 C13 C12 110.2(2) . . ?
N14 C13 S16 124.22(16) . . ?
N15 N14 C13 107.70(18) . . ?
N14 N15 N11 108.07(18) . . ?
C13 S16 C17 97.27(10) . . ?
O32 S16 C13 107.43(10) . . ?
O32 S16 C17 106.59(11) . . ?
C18 C17 S16 117.04(18) . . ?
C22 C17 S16 120.35(19) . . ?
C22 C17 C18 122.6(2) . . ?
C17 C18 H18 120.9 . . ?
C17 C18 C19 118.2(2) . . ?
C19 C18 H18 120.9 . . ?
C18 C19 H19 119.9 . . ?
C20 C19 C18 120.1(3) . . ?
C20 C19 H19 119.9 . . ?
C19 C20 H20 119.5 . . ?
C19 C20 C21 121.0(2) . . ?
C21 C20 H20 119.5 . . ?
C20 C21 H21 120.2 . . ?
C20 C21 C22 119.6(3) . . ?
C22 C21 H21 120.2 . . ?
C17 C22 C21 118.4(2) . . ?
C17 C22 H22 120.8 . . ?
C21 C22 H22 120.8 . . ?
N11 C23 H23 106.6 . . ?
N11 C23 C24 109.24(19) . . ?
N11 C23 C26 110.9(2) . . ?
C24 C23 H23 106.6 . . ?
C26 C23 H23 106.6 . . ?
C26 C23 C24 116.4(2) . . ?
C23 C24 H24A 109.5 . . ?
C23 C24 H24B 109.5 . . ?
C23 C24 H24C 109.5 . . ?
H24A C24 H24B 109.5 . . ?
H24A C24 H24C 109.5 . . ?
H24B C24 H24C 109.5 . . ?
C10 O25 H25 109.5 . . ?
C27 C26 C23 118.4(2) . . ?
C27 C26 C31 119.2(2) . . ?
C31 C26 C23 122.4(2) . . ?
C26 C27 H27 119.7 . . ?
C26 C27 C28 120.7(2) . . ?
C28 C27 H27 119.7 . . ?
C27 C28 H28 120.1 . . ?
C29 C28 C27 119.8(2) . . ?
C29 C28 H28 120.1 . . ?
C28 C29 H29 120.0 . . ?
C28 C29 C30 120.0(2) . . ?
C30 C29 H29 120.0 . . ?
C29 C30 H30 119.9 . . ?
C29 C30 C31 120.2(2) . . ?
C31 C30 H30 119.9 . . ?
C26 C31 C30 120.1(2) . . ?
C26 C31 H31 119.9 . . ?
C30 C31 H31 119.9 . . ?

loop_
_geom_bond_atom_site_label_1
_geom_bond_atom_site_label_2
_geom_bond_distance
_geom_bond_site_symmetry_2
_geom_bond_publ_flag
C1 C2 1.431(3) . ?
C1 C10 1.368(3) . ?
C1 C12 1.480(3) . ?
C2 C3 1.414(3) . ?
C2 C7 1.421(3) . ?
C3 H3 0.9500 . ?
C3 C4 1.366(3) . ?
C4 H4 0.9500 . ?
C4 C5 1.408(3) . ?
C5 H5 0.9500 . ?
C5 C6 1.361(3) . ?
C6 H6 0.9500 . ?
C6 C7 1.418(3) . ?
C7 C8 1.411(3) . ?
C8 H8 0.9500 . ?
C8 C9 1.360(3) . ?
C9 H9 0.9500 . ?
C9 C10 1.412(3) . ?
C10 O25 1.360(2) . ?
N11 C12 1.357(3) . ?
N11 N15 1.359(3) . ?
N11 C23 1.486(3) . ?
C12 C13 1.369(3) . ?
C13 N14 1.361(3) . ?
C13 S16 1.764(2) . ?
N14 N15 1.304(3) . ?
S16 C17 1.785(2) . ?
S16 O32 1.5073(17) . ?
C17 C18 1.387(3) . ?
C17 C22 1.374(3) . ?
C18 H18 0.9500 . ?
C18 C19 1.387(3) . ?
C19 H19 0.9500 . ?
C19 C20 1.374(4) . ?
C20 H20 0.9500 . ?
C20 C21 1.386(4) . ?
C21 H21 0.9500 . ?
C21 C22 1.396(3) . ?
C22 H22 0.9500 . ?
C23 H23 1.0000 . ?
C23 C24 1.525(4) . ?
C23 C26 1.519(3) . ?
C24 H24A 0.9800 . ?
C24 H24B 0.9800 . ?
C24 H24C 0.9800 . ?
O25 H25 0.8400 . ?
C26 C27 1.384(3) . ?
C26 C31 1.388(3) . ?
C27 H27 0.9500 . ?
C27 C28 1.393(3) . ?
C28 H28 0.9500 . ?
C28 C29 1.378(4) . ?
C29 H29 0.9500 . ?
C29 C30 1.381(4) . ?
C30 H30 0.9500 . ?
C30 C31 1.392(3) . ?
C31 H31 0.9500 . ?

loop_
_geom_torsion_atom_site_label_1
_geom_torsion_atom_site_label_2
_geom_torsion_atom_site_label_3
_geom_torsion_atom_site_label_4
_geom_torsion
_geom_torsion_site_symmetry_1
_geom_torsion_site_symmetry_2
_geom_torsion_site_symmetry_3
_geom_torsion_site_symmetry_4
_geom_torsion_publ_flag
C1 C2 C3 C4 179.7(2) . . . . ?
C1 C2 C7 C6 -179.5(2) . . . . ?
C1 C2 C7 C8 -0.5(3) . . . . ?
C1 C12 C13 N14 -179.9(2) . . . . ?
C1 C12 C13 S16 -1.4(4) . . . . ?
C2 C1 C10 C9 -3.4(3) . . . . ?
C2 C1 C10 O25 177.6(2) . . . . ?
C2 C1 C12 N11 82.3(3) . . . . ?
C2 C1 C12 C13 -98.5(3) . . . . ?
C2 C3 C4 C5 -0.7(3) . . . . ?
C2 C7 C8 C9 -1.1(3) . . . . ?
C3 C2 C7 C6 -0.3(3) . . . . ?
C3 C2 C7 C8 178.7(2) . . . . ?
C3 C4 C5 C6 0.5(4) . . . . ?
C4 C5 C6 C7 -0.3(4) . . . . ?
C5 C6 C7 C2 0.2(3) . . . . ?
C5 C6 C7 C8 -178.8(2) . . . . ?
C6 C7 C8 C9 177.9(2) . . . . ?
C7 C2 C3 C4 0.6(3) . . . . ?
C7 C8 C9 C10 0.5(4) . . . . ?
C8 C9 C10 C1 1.8(3) . . . . ?
C8 C9 C10 O25 -179.3(2) . . . . ?
C10 C1 C2 C3 -176.4(2) . . . . ?
C10 C1 C2 C7 2.7(3) . . . . ?
C10 C1 C12 N11 -100.9(3) . . . . ?
C10 C1 C12 C13 78.2(3) . . . . ?
N11 C12 C13 N14 -0.7(3) . . . . ?
N11 C12 C13 S16 177.88(17) . . . . ?
N11 C23 C26 C27 -75.1(3) . . . . ?
N11 C23 C26 C31 106.7(3) . . . . ?
C12 C1 C2 C3 0.2(3) . . . . ?
C12 C1 C2 C7 179.4(2) . . . . ?
C12 C1 C10 C9 179.9(2) . . . . ?
C12 C1 C10 O25 0.9(3) . . . . ?
C12 N11 N15 N14 -0.4(3) . . . . ?
C12 N11 C23 C24 62.9(3) . . . . ?
C12 N11 C23 C26 -66.7(3) . . . . ?
C12 C13 N14 N15 0.4(3) . . . . ?
C12 C13 S16 C17 -137.8(2) . . . . ?
C12 C13 S16 O32 112.2(2) . . . . ?
C13 N14 N15 N11 0.0(2) . . . . ?
C13 S16 C17 C18 95.0(2) . . . . ?
C13 S16 C17 C22 -83.6(2) . . . . ?
N14 C13 S16 C17 40.6(2) . . . . ?
N14 C13 S16 O32 -69.4(2) . . . . ?
N15 N11 C12 C1 180.0(2) . . . . ?
N15 N11 C12 C13 0.6(2) . . . . ?
N15 N11 C23 C24 -109.1(2) . . . . ?
N15 N11 C23 C26 121.2(2) . . . . ?
S16 C13 N14 N15 -178.11(17) . . . . ?
S16 C17 C18 C19 -176.14(19) . . . . ?
S16 C17 C22 C21 176.51(18) . . . . ?
C17 C18 C19 C20 -1.0(4) . . . . ?
C18 C17 C22 C21 -2.0(4) . . . . ?
C18 C19 C20 C21 -0.6(4) . . . . ?
C19 C20 C21 C22 1.1(4) . . . . ?
C20 C21 C22 C17 0.2(4) . . . . ?
C22 C17 C18 C19 2.4(4) . . . . ?
C23 N11 C12 C1 7.5(4) . . . . ?
C23 N11 C12 C13 -171.9(2) . . . . ?
C23 N11 N15 N14 173.28(19) . . . . ?
C23 C26 C27 C28 -179.5(2) . . . . ?
C23 C26 C31 C30 179.6(2) . . . . ?
C24 C23 C26 C27 159.2(2) . . . . ?
C24 C23 C26 C31 -19.0(3) . . . . ?
C26 C27 C28 C29 0.5(4) . . . . ?
C27 C26 C31 C30 1.3(4) . . . . ?
C27 C28 C29 C30 0.1(4) . . . . ?
C28 C29 C30 C31 0.1(4) . . . . ?
C29 C30 C31 C26 -0.8(4) . . . . ?
C31 C26 C27 C28 -1.1(4) . . . . ?
O32 S16 C17 C18 -154.30(18) . . . . ?
O32 S16 C17 C22 27.1(2) . . . . ?
